data_1503189
loop_
_publ_author_name
'Sch\"onhaber, Jan'
'Frank, Walter'
'M\"uller, Thomas J J'

_publ_section_title
;
 Insertion-coupling-cycloisomerization domino synthesis and cation-induced
 halochromic fluorescence of 2,4-diarylpyrano[2,3-b]indoles.
;
_journal_issue 18
_journal_name_full 'Organic letters'
_journal_page_first 4122
_journal_page_last 4125
_journal_paper_doi 10.1021/ol101709p
_journal_volume 12
_journal_year 2010
_chemical_formula_moiety 'C23 H15 N O'
_chemical_formula_sum 'C23 H15 N O'
_chemical_formula_weight 321.36
_chemical_name_systematic
;
?
;
_space_group_IT_number 14
_symmetry_cell_setting monoclinic
_symmetry_space_group_name_Hall '-P 2ybc'
_symmetry_space_group_name_H-M 'P 1 21/c 1'
_atom_sites_solution_hydrogens difmap
_atom_sites_solution_primary direct
_atom_sites_solution_secondary difmap
_audit_creation_method SHELXL-97
_cell_angle_alpha 90.00
_cell_angle_beta 115.709(6)
_cell_angle_gamma 90.00
_cell_formula_units_Z 4
_cell_length_a 10.1003(6)
_cell_length_b 17.6993(10)
_cell_length_c 10.2661(6)
_cell_measurement_reflns_used 8000
_cell_measurement_temperature 291(2)
_cell_measurement_theta_max 25.85
_cell_measurement_theta_min 2.35
_cell_volume 1653.58(19)
_computing_cell_refinement 'IPDS Software (Stoe & Cie, 2000)'
_computing_data_collection 'IPDS Software (Stoe & Cie, 2000)'
_computing_data_reduction 'IPDS Software (Stoe & Cie, 2000)'
_computing_molecular_graphics 'SHELXTL (Sheldrick, 2008)'
_computing_publication_material 'SHELXL-97 (Sheldrick, 2008)'
_computing_structure_refinement 'SHELXL-97 (Sheldrick, 2008)'
_computing_structure_solution 'SHELXS-97 (Sheldrick, 2008)'
_diffrn_ambient_temperature 291(2)
_diffrn_detector_area_resol_mean 6.67
_diffrn_measured_fraction_theta_full 0.971
_diffrn_measured_fraction_theta_max 0.971
_diffrn_measurement_device_type 'Stoe IPDS'
_diffrn_measurement_method \f-scans
_diffrn_radiation_monochromator graphite
_diffrn_radiation_source 'fine-focus sealed tube'
_diffrn_radiation_type MoK\a
_diffrn_radiation_wavelength 0.71073
_diffrn_reflns_av_R_equivalents 0.0349
_diffrn_reflns_av_sigmaI/netI 0.0225
_diffrn_reflns_limit_h_max 12
_diffrn_reflns_limit_h_min -12
_diffrn_reflns_limit_k_max 21
_diffrn_reflns_limit_k_min -21
_diffrn_reflns_limit_l_max 12
_diffrn_reflns_limit_l_min -12
_diffrn_reflns_number 21105
_diffrn_reflns_theta_full 24.99
_diffrn_reflns_theta_max 24.99
_diffrn_reflns_theta_min 2.30
_diffrn_standards_decay_% 0
_exptl_absorpt_coefficient_mu 0.079
_exptl_absorpt_correction_type none
_exptl_crystal_colour red
_exptl_crystal_density_diffrn 1.291
_exptl_crystal_density_method 'not measured'
_exptl_crystal_description prism
_exptl_crystal_F_000 672
_exptl_crystal_size_max 0.40
_exptl_crystal_size_mid 0.30
_exptl_crystal_size_min 0.10
_refine_diff_density_max 0.124
_refine_diff_density_min -0.097
_refine_diff_density_rms 0.024
_refine_ls_extinction_method none
_refine_ls_goodness_of_fit_ref 1.249
_refine_ls_hydrogen_treatment constr
_refine_ls_matrix_type full
_refine_ls_number_parameters 226
_refine_ls_number_reflns 2822
_refine_ls_number_restraints 0
_refine_ls_restrained_S_all 1.249
_refine_ls_R_factor_all 0.0409
_refine_ls_R_factor_gt 0.0297
_refine_ls_shift/su_max 0.000
_refine_ls_shift/su_mean 0.000
_refine_ls_structure_factor_coef Fsqd
_refine_ls_weighting_details 'calc w=1/[\s^2^(Fo^2^)+(0.0300P)^2^+0.0000P] where P=(Fo^2^+2Fc^2^)/3'
_refine_ls_weighting_scheme calc
_refine_ls_wR_factor_gt 0.0653
_refine_ls_wR_factor_ref 0.0664
_reflns_number_gt 2145
_reflns_number_total 2822
_reflns_threshold_expression >2sigma(I)
_cod_data_source_file ol101709p_si_002.cif
_cod_data_source_block opus854
_cod_depositor_comments
;
The following automatic conversions were performed:
'_atom_site_symetry_multiplicity' tag replaced with
'_atom_site_symmetry_multiplicity'.

Automatic conversion script
Id: cif_correct_tags 1440 2010-10-19 06:21:57Z saulius 
;
_cod_original_sg_symbol_H-M 'P 21/c'
_cod_database_code 1503189

loop_
_symmetry_equiv_pos_as_xyz
'x, y, z'
'-x, y+1/2, -z+1/2'
'-x, -y, -z'
'x, -y-1/2, z-1/2'

loop_
_atom_site_label
_atom_site_type_symbol
_atom_site_fract_x
_atom_site_fract_y
_atom_site_fract_z
_atom_site_U_iso_or_equiv
_atom_site_adp_type
_atom_site_occupancy
_atom_site_symmetry_multiplicity
_atom_site_calc_flag
_atom_site_refinement_flags
O1 O 0.42832(8) 0.17090(4) 0.54684(8) 0.0495(2) Uani 1 1 d .
N1 N 0.56852(10) 0.07145(5) 0.68611(10) 0.0501(2) Uani 1 1 d .
C1 C 0.53218(11) 0.11629(6) 0.57547(11) 0.0445(3) Uani 1 1 d .
C2 C 0.60754(11) 0.10560(6) 0.48524(11) 0.0432(3) Uani 1 1 d .
C3 C 0.57548(11) 0.15221(6) 0.36836(11) 0.0449(3) Uani 1 1 d .
C4 C 0.46874(12) 0.21030(6) 0.34630(12) 0.0486(3) Uani 1 1 d .
H41 H 0.4473 0.2440 0.2703 0.058 Uiso 1 1 calc R
C5 C 0.39826(11) 0.21817(6) 0.43067(11) 0.0468(3) Uani 1 1 d .
C6 C 0.70635(11) 0.04314(6) 0.55610(12) 0.0449(3) Uani 1 1 d .
C7 C 0.67803(12) 0.02473(6) 0.67541(12) 0.0473(3) Uani 1 1 d .
C8 C 0.75462(13) -0.03371(6) 0.76885(13) 0.0573(3) Uani 1 1 d .
H81 H 0.7352 -0.0466 0.8467 0.069 Uiso 1 1 calc R
C9 C 0.85983(14) -0.07195(7) 0.74312(15) 0.0628(3) Uani 1 1 d .
H91 H 0.9116 -0.1111 0.8047 0.075 Uiso 1 1 calc R
C10 C 0.89039(13) -0.05351(7) 0.62760(15) 0.0604(3) Uani 1 1 d .
H101 H 0.9630 -0.0799 0.6138 0.072 Uiso 1 1 calc R
C11 C 0.81397(12) 0.00378(6) 0.53244(13) 0.0533(3) Uani 1 1 d .
H111 H 0.8339 0.0158 0.4545 0.064 Uiso 1 1 calc R
C12 C 0.63852(11) 0.14409(6) 0.26323(11) 0.0462(3) Uani 1 1 d .
C13 C 0.62267(14) 0.07615(7) 0.18864(13) 0.0574(3) Uani 1 1 d .
H131 H 0.5787 0.0348 0.2100 0.069 Uiso 1 1 calc R
C14 C 0.67223(15) 0.07037(8) 0.08338(14) 0.0663(4) Uani 1 1 d .
H141 H 0.6587 0.0256 0.0317 0.080 Uiso 1 1 calc R
C15 C 0.74192(14) 0.13061(8) 0.05403(14) 0.0665(4) Uani 1 1 d .
H151 H 0.7755 0.1262 -0.0168 0.080 Uiso 1 1 calc R
C16 C 0.76164(14) 0.19707(8) 0.12965(14) 0.0642(3) Uani 1 1 d .
H161 H 0.8114 0.2371 0.1121 0.077 Uiso 1 1 calc R
C17 C 0.70769(13) 0.20451(7) 0.23147(13) 0.0556(3) Uani 1 1 d .
H171 H 0.7176 0.2503 0.2793 0.067 Uiso 1 1 calc R
C18 C 0.27994(12) 0.27211(6) 0.40948(12) 0.0501(3) Uani 1 1 d .
C19 C 0.17797(13) 0.25688(7) 0.46289(13) 0.0581(3) Uani 1 1 d .
H191 H 0.1873 0.2134 0.5170 0.070 Uiso 1 1 calc R
C20 C 0.06221(14) 0.30610(8) 0.43618(15) 0.0691(4) Uani 1 1 d .
H201 H -0.0056 0.2954 0.4725 0.083 Uiso 1 1 calc R
C21 C 0.04686(16) 0.37096(8) 0.35596(16) 0.0773(4) Uani 1 1 d .
H211 H -0.0314 0.4036 0.3374 0.093 Uiso 1 1 calc R
C22 C 0.14810(17) 0.38671(8) 0.30391(17) 0.0790(4) Uani 1 1 d .
H221 H 0.1380 0.4303 0.2499 0.095 Uiso 1 1 calc R
C23 C 0.26506(15) 0.33860(7) 0.33064(14) 0.0653(3) Uani 1 1 d .
H231 H 0.3338 0.3505 0.2962 0.078 Uiso 1 1 calc R

loop_
_atom_site_aniso_label
_atom_site_aniso_U_11
_atom_site_aniso_U_22
_atom_site_aniso_U_33
_atom_site_aniso_U_23
_atom_site_aniso_U_13
_atom_site_aniso_U_12
O1 0.0520(4) 0.0550(4) 0.0463(4) 0.0007(3) 0.0257(4) 0.0052(3)
N1 0.0535(5) 0.0563(5) 0.0427(5) 0.0027(4) 0.0229(4) 0.0005(4)
C1 0.0439(6) 0.0480(6) 0.0421(6) -0.0045(5) 0.0192(5) -0.0028(5)
C2 0.0439(6) 0.0467(6) 0.0409(6) -0.0040(5) 0.0201(5) -0.0034(5)
C3 0.0451(6) 0.0497(6) 0.0409(6) -0.0036(5) 0.0195(5) -0.0038(5)
C4 0.0530(6) 0.0518(6) 0.0436(6) 0.0037(5) 0.0233(6) 0.0029(5)
C5 0.0488(6) 0.0502(6) 0.0409(6) -0.0008(5) 0.0190(5) -0.0004(5)
C6 0.0444(6) 0.0469(6) 0.0426(6) -0.0035(5) 0.0183(5) -0.0046(5)
C7 0.0461(6) 0.0493(6) 0.0442(6) -0.0023(5) 0.0174(5) -0.0058(5)
C8 0.0592(7) 0.0595(7) 0.0515(7) 0.0079(5) 0.0225(6) -0.0023(6)
C9 0.0603(7) 0.0566(7) 0.0670(8) 0.0136(6) 0.0234(7) 0.0065(6)
C10 0.0537(7) 0.0549(7) 0.0718(8) 0.0020(6) 0.0266(6) 0.0069(6)
C11 0.0530(6) 0.0560(7) 0.0556(7) -0.0012(5) 0.0280(6) -0.0012(5)
C12 0.0439(6) 0.0555(6) 0.0398(6) 0.0034(5) 0.0187(5) 0.0043(5)
C13 0.0615(7) 0.0621(7) 0.0549(7) -0.0047(6) 0.0311(6) -0.0049(6)
C14 0.0729(8) 0.0775(9) 0.0574(8) -0.0132(6) 0.0366(7) -0.0003(7)
C15 0.0642(8) 0.0939(10) 0.0522(7) 0.0059(7) 0.0355(7) 0.0083(7)
C16 0.0637(7) 0.0754(8) 0.0642(8) 0.0119(7) 0.0379(7) 0.0005(7)
C17 0.0599(7) 0.0571(7) 0.0549(7) 0.0038(5) 0.0299(6) 0.0010(6)
C18 0.0493(6) 0.0537(6) 0.0449(6) -0.0058(5) 0.0183(5) 0.0031(5)
C19 0.0561(7) 0.0609(7) 0.0582(7) -0.0046(6) 0.0256(6) 0.0039(6)
C20 0.0556(7) 0.0807(9) 0.0732(9) -0.0134(7) 0.0298(7) 0.0059(7)
C21 0.0674(9) 0.0772(9) 0.0783(10) -0.0043(8) 0.0231(8) 0.0265(7)
C22 0.0901(10) 0.0646(8) 0.0816(10) 0.0116(7) 0.0366(9) 0.0244(8)
C23 0.0731(8) 0.0601(7) 0.0679(8) 0.0037(6) 0.0356(7) 0.0101(6)

loop_
_atom_type_symbol
_atom_type_description
_atom_type_scat_dispersion_real
_atom_type_scat_dispersion_imag
_atom_type_scat_source
C C 0.0033 0.0016 'International Tables Vol C Tables 4.2.6.8 and 6.1.1.4'
H H 0.0000 0.0000 'International Tables Vol C Tables 4.2.6.8 and 6.1.1.4'
N N 0.0061 0.0033 'International Tables Vol C Tables 4.2.6.8 and 6.1.1.4'
O O 0.0106 0.0060 'International Tables Vol C Tables 4.2.6.8 and 6.1.1.4'

loop_
_geom_angle_atom_site_label_1
_geom_angle_atom_site_label_2
_geom_angle_atom_site_label_3
_geom_angle
C1 O1 C5 118.53(9)
C1 N1 C7 102.79(9)
N1 C1 O1 121.37(10)
N1 C1 C2 116.91(10)
O1 C1 C2 121.72(9)
C3 C2 C1 119.44(10)
C3 C2 C6 138.02(11)
C1 C2 C6 102.52(9)
C2 C3 C4 116.38(10)
C2 C3 C12 124.47(10)
C4 C3 C12 119.10(9)
C5 C4 C3 122.93(10)
C5 C4 H41 118.5
C3 C4 H41 118.5
C4 C5 O1 120.96(10)
C4 C5 C18 126.51(10)
O1 C5 C18 112.45(10)
C11 C6 C7 120.09(10)
C11 C6 C2 135.06(11)
C7 C6 C2 104.83(9)
C8 C7 C6 120.49(11)
C8 C7 N1 126.56(11)
C6 C7 N1 112.94(9)
C9 C8 C7 118.42(12)
C9 C8 H81 120.8
C7 C8 H81 120.8
C8 C9 C10 121.60(11)
C8 C9 H91 119.2
C10 C9 H91 119.2
C9 C10 C11 120.78(11)
C9 C10 H101 119.6
C11 C10 H101 119.6
C10 C11 C6 118.61(12)
C10 C11 H111 120.7
C6 C11 H111 120.7
C17 C12 C13 118.87(11)
C17 C12 C3 121.02(10)
C13 C12 C3 120.03(10)
C14 C13 C12 119.98(12)
C14 C13 H131 120.0
C12 C13 H131 120.0
C15 C14 C13 120.46(12)
C15 C14 H141 119.8
C13 C14 H141 119.8
C16 C15 C14 119.99(13)
C16 C15 H151 120.0
C14 C15 H151 120.0
C15 C16 C17 120.09(12)
C15 C16 H161 120.0
C17 C16 H161 120.0
C16 C17 C12 120.54(12)
C16 C17 H171 119.7
C12 C17 H171 119.7
C19 C18 C23 118.71(11)
C19 C18 C5 120.71(10)
C23 C18 C5 120.54(12)
C18 C19 C20 120.44(12)
C18 C19 H191 119.8
C20 C19 H191 119.8
C21 C20 C19 120.45(14)
C21 C20 H201 119.8
C19 C20 H201 119.8
C22 C21 C20 119.40(13)
C22 C21 H211 120.3
C20 C21 H211 120.3
C21 C22 C23 120.94(14)
C21 C22 H221 119.5
C23 C22 H221 119.5
C22 C23 C18 120.04(14)
C22 C23 H231 120.0
C18 C23 H231 120.0

loop_
_geom_bond_atom_site_label_1
_geom_bond_atom_site_label_2
_geom_bond_distance
O1 C1 1.3615(12)
O1 C5 1.3787(13)
N1 C1 1.3012(13)
N1 C7 1.4229(15)
C1 C2 1.4439(16)
C2 C3 1.3740(15)
C2 C6 1.4552(15)
C3 C4 1.4350(15)
C3 C12 1.4788(16)
C4 C5 1.3458(15)
C4 H41 0.9300
C5 C18 1.4700(15)
C6 C11 1.3982(16)
C6 C7 1.4114(16)
C7 C8 1.3945(15)
C8 C9 1.3787(18)
C8 H81 0.9300
C9 C10 1.3878(19)
C9 H91 0.9300
C10 C11 1.3871(17)
C10 H101 0.9300
C11 H111 0.9300
C12 C17 1.3912(16)
C12 C13 1.3971(16)
C13 C14 1.3776(18)
C13 H131 0.9300
C14 C15 1.3810(19)
C14 H141 0.9300
C15 C16 1.3755(18)
C15 H151 0.9300
C16 C17 1.3788(17)
C16 H161 0.9300
C17 H171 0.9300
C18 C19 1.3871(17)
C18 C23 1.3990(16)
C19 C20 1.3868(17)
C19 H191 0.9300
C20 C21 1.382(2)
C20 H201 0.9300
C21 C22 1.372(2)
C21 H211 0.9300
C22 C23 1.3837(18)
C22 H221 0.9300
C23 H231 0.9300

loop_
_geom_torsion_atom_site_label_1
_geom_torsion_atom_site_label_2
_geom_torsion_atom_site_label_3
_geom_torsion_atom_site_label_4
_geom_torsion
C7 N1 C1 O1 -179.81(9)
C7 N1 C1 C2 -0.09(12)
C5 O1 C1 N1 177.90(9)
C5 O1 C1 C2 -1.80(13)
N1 C1 C2 C3 -178.85(9)
O1 C1 C2 C3 0.86(15)
N1 C1 C2 C6 -0.11(12)
O1 C1 C2 C6 179.60(9)
C1 C2 C3 C4 1.18(14)
C6 C2 C3 C4 -176.98(11)
C1 C2 C3 C12 -176.20(9)
C6 C2 C3 C12 5.64(19)
C2 C3 C4 C5 -2.42(15)
C12 C3 C4 C5 175.11(10)
C3 C4 C5 O1 1.55(16)
C3 C4 C5 C18 -175.06(10)
C1 O1 C5 C4 0.61(14)
C1 O1 C5 C18 177.66(8)
C3 C2 C6 C11 0.3(2)
C1 C2 C6 C11 -178.10(12)
C3 C2 C6 C7 178.62(12)
C1 C2 C6 C7 0.26(10)
C11 C6 C7 C8 -1.34(15)
C2 C6 C7 C8 180.00(9)
C11 C6 C7 N1 178.31(9)
C2 C6 C7 N1 -0.35(11)
C1 N1 C7 C8 179.91(10)
C1 N1 C7 C6 0.28(11)
C6 C7 C8 C9 1.07(16)
N1 C7 C8 C9 -178.54(10)
C7 C8 C9 C10 0.04(18)
C8 C9 C10 C11 -0.90(18)
C9 C10 C11 C6 0.62(17)
C7 C6 C11 C10 0.49(16)
C2 C6 C11 C10 178.65(11)
C2 C3 C12 C17 -126.71(12)
C4 C3 C12 C17 55.97(14)
C2 C3 C12 C13 56.51(15)
C4 C3 C12 C13 -120.80(11)
C17 C12 C13 C14 -1.44(17)
C3 C12 C13 C14 175.40(11)
C12 C13 C14 C15 2.09(19)
C13 C14 C15 C16 -0.3(2)
C14 C15 C16 C17 -2.11(19)
C15 C16 C17 C12 2.75(18)
C13 C12 C17 C16 -0.96(17)
C3 C12 C17 C16 -177.77(10)
C4 C5 C18 C19 154.01(11)
O1 C5 C18 C19 -22.84(14)
C4 C5 C18 C23 -23.74(16)
O1 C5 C18 C23 159.40(10)
C23 C18 C19 C20 1.13(17)
C5 C18 C19 C20 -176.67(10)
C18 C19 C20 C21 0.03(18)
C19 C20 C21 C22 -0.6(2)
C20 C21 C22 C23 0.0(2)
C21 C22 C23 C18 1.2(2)
C19 C18 C23 C22 -1.73(18)
C5 C18 C23 C22 176.08(11)
